data_4519224
loop_
_publ_author_name
'Narobe, Rok'
'Murugesan, Kathiravan'
'Schmid, Simon'
'K\"onig, Burkhard'

_publ_section_title
;
 Decarboxylative Ritter-Type Amination by Cooperative Iodine
 (I/III)&#x2500;Boron Lewis Acid Catalysis
;
_journal_name_full 'ACS Catalysis'
_journal_page_first 809
_journal_page_last 817
_journal_paper_doi 10.1021/acscatal.1c05077
_journal_year 2021
_chemical_formula_moiety 'C9 H10 N2 O3'
_chemical_formula_sum 'C9 H10 N2 O3'
_chemical_formula_weight 194.19
_space_group_crystal_system monoclinic
_space_group_IT_number 14
_space_group_name_Hall '-P 2ybc'
_space_group_name_H-M_alt 'P 1 21/c 1'
_atom_sites_solution_hydrogens geom
_atom_sites_solution_primary dual
_audit_creation_date 2021-03-01
_audit_creation_method
;
Olex2 1.3-alpha
(compiled 2020.11.12 svn.r5f609507 for OlexSys, GUI svn.r6272)
;
_cell_angle_alpha 90
_cell_angle_beta 100.162(2)
_cell_angle_gamma 90
_cell_formula_units_Z 4
_cell_length_a 11.6885(2)
_cell_length_b 9.5916(2)
_cell_length_c 8.4382(2)
_cell_measurement_reflns_used 6463
_cell_measurement_temperature 123.01(10)
_cell_measurement_theta_max 72.5440
_cell_measurement_theta_min 3.8110
_cell_volume 931.18(3)
_computing_cell_refinement 'CrysAlisPro 1.171.41.93a (Rigaku OD, 2020)'
_computing_data_collection 'CrysAlisPro 1.171.41.93a (Rigaku OD, 2020)'
_computing_data_reduction 'CrysAlisPro 1.171.41.93a (Rigaku OD, 2020)'
_computing_molecular_graphics 'Olex2 1.3-alpha (Dolomanov et al., 2009)'
_computing_publication_material 'Olex2 1.3-alpha (Dolomanov et al., 2009)'
_computing_structure_refinement 'SHELXL 2018/3 (Sheldrick, 2015)'
_computing_structure_solution 'SHELXT 2018/2 (Sheldrick, 2018)'
_diffrn_ambient_environment N~2~
_diffrn_ambient_temperature 123.01(10)
_diffrn_detector 'Hybrid Pixel Array Detector'
_diffrn_detector_area_resol_mean 10.0000
_diffrn_detector_type 'HyPix-Arc 150'
_diffrn_measured_fraction_theta_full 0.998
_diffrn_measured_fraction_theta_max 0.980
_diffrn_measurement_details
;
List of Runs (angles in degrees, time in seconds):

  # Type    Start    End  Width  t~exp~   \w     \q     \k     \f   Frames
--------------------------------------------------------------------------
  1  \w     30.00  93.00   0.50    0.25    --   62.53   0.00 -90.00  126
  2  \w     52.00 111.00   0.50    0.80    --   75.27  15.00-180.00  118
  3  \w     59.00 103.00   0.50    0.25    --   62.53  15.00 -30.00   88
  4  \w     47.00 107.00   0.50    0.80    --   75.27   0.00 -60.00  120
  5  \w     68.00 107.00   0.50    0.80    --   75.27   0.00   0.00   78
  6  \w     55.00 105.00   0.50    0.80    --   75.27   0.00  60.00  100
  7  \w     50.00 112.00   0.50    0.80    --   75.27  15.00 120.00  124
  8  \w    -80.00 -36.00   0.50    0.25    --  -68.34   0.00 -30.00   88
  9  \w    -92.00 -37.00   0.50    0.25    --  -68.34   0.00-120.00  110
 10  \w    -70.00 -30.00   0.50    0.25    --  -68.34 113.00-166.00   80
 11  \w    -77.00 -52.00   0.50    0.25    --  -64.16 113.00-166.00   50
 12  \w    -91.00 -41.00   0.50    0.25    --  -68.34 125.00 -90.00  100
 13  \w    -91.00 -34.00   0.50    0.25    --  -68.34 125.00 -30.00  114
 14  \w    -71.00 -45.00   0.50    0.25    --  -64.16 -15.00 120.00   52
 15  \w   -101.00 -76.00   0.50    0.25    --  -64.16 -15.00 120.00   50
 16  \w     58.00  90.00   0.50    0.80    --   75.27-113.00 102.00   64
 17  \w     32.00  58.00   0.50    0.25    --   62.53-125.00 120.00   52
 18  \w     73.00  99.00   0.50    0.80    --   75.27-125.00 -60.00   52
 19  \w     37.00  96.00   0.50    0.25    --   72.38-125.00 -90.00  118
 20  \w     39.00  68.00   0.50    0.80    --   75.27-125.00 -60.00   58
 21  \w     26.00  84.00   0.50    0.25    --   62.53-125.00-120.00  116
 22  \w     24.00  84.00   0.50    0.25    --   62.53-125.00-180.00  120
 23  \w     73.00  99.00   0.50    0.80    --   75.27-125.00-180.00   52
 24  \w     39.00  99.00   0.50    0.80    --   75.27-125.00-150.00  120
 25  \w     43.00  69.00   0.50    0.80    --   75.27-125.00-180.00   52
 26  \w     36.00  98.00   0.50    0.80    --   75.27-125.00 -30.00  124
 27  \w     59.00  99.00   0.50    0.80    --   75.27-125.00  60.00   80
 28  \w     37.00  62.00   0.50    0.25    --   72.38-113.00 102.00   50
 29  \w     24.00  71.00   0.50    0.25    --   62.53-113.00 102.00   94
 30  \w     37.00  97.00   0.50    0.80    --   75.27-125.00 150.00  120
;
_diffrn_measurement_device 'four-circle diffractometer'
_diffrn_measurement_device_type 'XtaLAB Synergy R, DW system, HyPix-Arc 150'
_diffrn_measurement_method '\w scans'
_diffrn_orient_matrix_type 'CrysAlisPro convention (1999,Acta A55,543-557)'
_diffrn_orient_matrix_UB_11 -0.0054968000
_diffrn_orient_matrix_UB_12 -0.1335604000
_diffrn_orient_matrix_UB_13 -0.1024069000
_diffrn_orient_matrix_UB_21 0.0366695000
_diffrn_orient_matrix_UB_22 0.0842149000
_diffrn_orient_matrix_UB_23 -0.1383073000
_diffrn_orient_matrix_UB_31 0.1286614000
_diffrn_orient_matrix_UB_32 -0.0294939000
_diffrn_orient_matrix_UB_33 0.0692348000
_diffrn_radiation_monochromator mirror
_diffrn_radiation_probe x-ray
_diffrn_radiation_type 'Cu K\a'
_diffrn_radiation_wavelength 1.54184
_diffrn_reflns_av_R_equivalents 0.0178
_diffrn_reflns_av_unetI/netI 0.0115
_diffrn_reflns_Laue_measured_fraction_full 0.998
_diffrn_reflns_Laue_measured_fraction_max 0.980
_diffrn_reflns_limit_h_max 14
_diffrn_reflns_limit_h_min -11
_diffrn_reflns_limit_k_max 11
_diffrn_reflns_limit_k_min -11
_diffrn_reflns_limit_l_max 10
_diffrn_reflns_limit_l_min -10
_diffrn_reflns_number 10243
_diffrn_reflns_point_group_measured_fraction_full 0.998
_diffrn_reflns_point_group_measured_fraction_max 0.980
_diffrn_reflns_theta_full 67.684
_diffrn_reflns_theta_max 72.793
_diffrn_reflns_theta_min 3.842
_diffrn_source 'Rotating-anode X-ray tube'
_diffrn_source_type 'Rigaku (Cu) X-ray Source'
_exptl_absorpt_coefficient_mu 0.891
_exptl_absorpt_correction_T_max 1.000
_exptl_absorpt_correction_T_min 0.821
_exptl_absorpt_correction_type gaussian
_exptl_absorpt_process_details
;
CrysAlisPro 1.171.41.93a (Rigaku Oxford Diffraction, 2020)
Numerical absorption correction based on gaussian integration over
a multifaceted crystal model
Empirical absorption correction using spherical harmonics,
implemented in SCALE3 ABSPACK scaling algorithm.
;
_exptl_crystal_colour 'clear colourless'
_exptl_crystal_colour_lustre clear
_exptl_crystal_colour_primary colourless
_exptl_crystal_density_diffrn 1.385
_exptl_crystal_description prism
_exptl_crystal_F_000 408
_exptl_crystal_size_max 0.16
_exptl_crystal_size_mid 0.09
_exptl_crystal_size_min 0.04
_refine_diff_density_max 0.213
_refine_diff_density_min -0.237
_refine_diff_density_rms 0.038
_refine_ls_extinction_method none
_refine_ls_goodness_of_fit_ref 1.050
_refine_ls_hydrogen_treatment constr
_refine_ls_matrix_type full
_refine_ls_number_parameters 128
_refine_ls_number_reflns 1822
_refine_ls_number_restraints 0
_refine_ls_restrained_S_all 1.050
_refine_ls_R_factor_all 0.0333
_refine_ls_R_factor_gt 0.0310
_refine_ls_shift/su_max 0.000
_refine_ls_shift/su_mean 0.000
_refine_ls_structure_factor_coef Fsqd
_refine_ls_weighting_details 'w=1/[\s^2^(Fo^2^)+(0.0457P)^2^+0.2681P] where P=(Fo^2^+2Fc^2^)/3'
_refine_ls_weighting_scheme calc
_refine_ls_wR_factor_gt 0.0845
_refine_ls_wR_factor_ref 0.0863
_reflns_Friedel_coverage 0.000
_reflns_number_gt 1685
_reflns_number_total 1822
_reflns_threshold_expression 'I > 2\s(I)'
_cod_data_source_file cs1c05077_si_002.cif
_cod_data_source_block u022
_cod_database_code 4519224
_shelx_shelxl_version_number 2018/3
_chemical_oxdiff_formula 'C9 H10 N2 O3'
_chemical_oxdiff_usercomment Narobe_Koenig_RN-595
_shelx_space_group_comment
;
The symmetry employed for this shelxl refinement is uniquely defined
by the following loop, which should always be used as a source of
symmetry information in preference to the above space-group names.
They are only intended as comments.
;
_shelx_estimated_absorpt_t_max 0.965
_shelx_estimated_absorpt_t_min 0.871
_reflns_odcompleteness_completeness 99.72
_reflns_odcompleteness_iscentric 1
_reflns_odcompleteness_theta 66.97
_olex2_refinement_description
;
1. Fixed Uiso
 At 1.2 times of:
  All C(H) groups, All C(H,H) groups, All N(H) groups
 At 1.5 times of:
  All C(H,H,H) groups
2.a Secondary CH2 refined with riding coordinates:
 C3(H3A,H3B)
2.b Aromatic/amide H refined with riding coordinates:
 N1(H1), C5(H5), C9(H9), C8(H8), C6(H6)
2.c Idealised Me refined as rotating group:
 C1(H1A,H1B,H1C)
;
_olex2_date_sample_data_collection 2021-04-01
_olex2_date_sample_submission 2021-02-23
_olex2_submission_original_sample_id RN-595
_olex2_submission_special_instructions 'No special instructions were received'
_oxdiff_exptl_absorpt_empirical_details
;
Empirical correction (ABSPACK) includes:
- Absorption correction using spherical harmonics
- Frame scaling
;
_oxdiff_exptl_absorpt_empirical_full_max 1.424
_oxdiff_exptl_absorpt_empirical_full_min 0.825

loop_
_space_group_symop_operation_xyz
'x, y, z'
'-x, y+1/2, -z+1/2'
'-x, -y, -z'
'x, -y-1/2, z-1/2'

loop_
_atom_site_label
_atom_site_type_symbol
_atom_site_fract_x
_atom_site_fract_y
_atom_site_fract_z
_atom_site_U_iso_or_equiv
_atom_site_adp_type
_atom_site_occupancy
_atom_site_site_symmetry_order
_atom_site_calc_flag
_atom_site_refinement_flags_posn
_atom_site_refinement_flags_adp
_atom_site_refinement_flags_occupancy
_atom_site_disorder_assembly
_atom_site_disorder_group
O1 O 0.96414(7) 0.77659(8) 0.73106(10) 0.0280(2) Uani 1 1 d . . . . .
O2 O 0.32835(7) 0.69385(9) 0.63280(11) 0.0346(2) Uani 1 1 d . . . . .
O3 O 0.37528(7) 0.54086(10) 0.82171(11) 0.0396(2) Uani 1 1 d . . . . .
N1 N 0.94795(7) 0.54704(9) 0.67824(11) 0.0212(2) Uani 1 1 d . . . . .
H1 H 0.973732 0.462305 0.703592 0.025 Uiso 1 1 calc R U . . .
N2 N 0.39864(8) 0.61465(10) 0.71274(11) 0.0264(2) Uani 1 1 d . . . . .
C4 C 0.73546(9) 0.58545(10) 0.59804(12) 0.0198(2) Uani 1 1 d . . . . .
C2 C 0.99802(9) 0.65559(11) 0.76247(12) 0.0209(2) Uani 1 1 d . . . . .
C7 C 0.51652(8) 0.60726(11) 0.67570(12) 0.0212(2) Uani 1 1 d . . . . .
C5 C 0.70412(9) 0.50316(11) 0.71972(12) 0.0227(2) Uani 1 1 d . . . . .
H5 H 0.758723 0.439118 0.775873 0.027 Uiso 1 1 calc R U . . .
C9 C 0.65563(9) 0.68099(11) 0.51886(13) 0.0248(2) Uani 1 1 d . . . . .
H9 H 0.676996 0.739291 0.437862 0.030 Uiso 1 1 calc R U . . .
C3 C 0.85167(9) 0.56646(11) 0.54550(12) 0.0227(2) Uani 1 1 d . . . . .
H3A H 0.847133 0.484487 0.473368 0.027 Uiso 1 1 calc R U . . .
H3B H 0.867518 0.649301 0.482809 0.027 Uiso 1 1 calc R U . . .
C8 C 0.54525(9) 0.69214(11) 0.55677(13) 0.0254(2) Uani 1 1 d . . . . .
H8 H 0.490621 0.756850 0.501988 0.030 Uiso 1 1 calc R U . . .
C6 C 0.59462(9) 0.51341(11) 0.75989(13) 0.0236(2) Uani 1 1 d . . . . .
H6 H 0.573551 0.457495 0.843114 0.028 Uiso 1 1 calc R U . . .
C1 C 1.09693(9) 0.62356(13) 0.89670(14) 0.0288(3) Uani 1 1 d . . . . .
H1A H 1.166118 0.675307 0.880029 0.043 Uiso 1 1 calc R U . . .
H1B H 1.113382 0.523336 0.898094 0.043 Uiso 1 1 calc R U . . .
H1C H 1.075870 0.651109 0.999644 0.043 Uiso 1 1 calc R U . . .

loop_
_atom_site_aniso_label
_atom_site_aniso_U_11
_atom_site_aniso_U_22
_atom_site_aniso_U_33
_atom_site_aniso_U_23
_atom_site_aniso_U_13
_atom_site_aniso_U_12
O1 0.0335(4) 0.0169(4) 0.0337(4) -0.0017(3) 0.0058(3) -0.0006(3)
O2 0.0242(4) 0.0309(4) 0.0466(5) -0.0091(4) 0.0003(4) 0.0063(3)
O3 0.0309(5) 0.0514(6) 0.0396(5) 0.0014(4) 0.0147(4) -0.0014(4)
N1 0.0211(4) 0.0159(4) 0.0268(5) -0.0002(3) 0.0046(3) 0.0016(3)
N2 0.0238(5) 0.0264(5) 0.0285(5) -0.0114(4) 0.0032(4) -0.0004(4)
C4 0.0226(5) 0.0167(5) 0.0194(5) -0.0034(4) 0.0017(4) -0.0018(4)
C2 0.0207(5) 0.0197(5) 0.0242(5) -0.0013(4) 0.0090(4) -0.0014(4)
C7 0.0206(5) 0.0211(5) 0.0215(5) -0.0077(4) 0.0022(4) -0.0006(4)
C5 0.0230(5) 0.0200(5) 0.0243(5) 0.0032(4) 0.0018(4) 0.0017(4)
C9 0.0310(6) 0.0213(5) 0.0222(5) 0.0030(4) 0.0049(4) 0.0017(4)
C3 0.0238(5) 0.0220(5) 0.0225(5) -0.0014(4) 0.0045(4) -0.0015(4)
C8 0.0284(5) 0.0227(5) 0.0236(5) -0.0003(4) 0.0004(4) 0.0068(4)
C6 0.0259(5) 0.0217(5) 0.0234(5) 0.0008(4) 0.0053(4) -0.0019(4)
C1 0.0233(5) 0.0326(6) 0.0298(6) -0.0019(5) 0.0030(4) -0.0006(4)

loop_
_atom_type_symbol
_atom_type_description
_atom_type_scat_dispersion_real
_atom_type_scat_dispersion_imag
_atom_type_scat_source
C C 0.0181 0.0091 'International Tables Vol C Tables 4.2.6.8 and 6.1.1.4'
H H 0.0000 0.0000 'International Tables Vol C Tables 4.2.6.8 and 6.1.1.4'
N N 0.0311 0.0180 'International Tables Vol C Tables 4.2.6.8 and 6.1.1.4'
O O 0.0492 0.0322 'International Tables Vol C Tables 4.2.6.8 and 6.1.1.4'

loop_
_exptl_crystal_face_index_h
_exptl_crystal_face_index_k
_exptl_crystal_face_index_l
_exptl_crystal_face_perp_dist
4 2 -5 0.0553
0 -3 5 0.0385
6 -2 2 0.0743
2 3 -5 0.0457
7 1 -3 0.0571
0 -6 -2 0.0243
0 6 2 0.0075
-6 2 -2 0.0685
-5 -4 3 0.0349
-1 5 3 0.0075

loop_
_geom_angle_atom_site_label_1
_geom_angle_atom_site_label_2
_geom_angle_atom_site_label_3
_geom_angle
_geom_angle_site_symmetry_1
_geom_angle_site_symmetry_3
_geom_angle_publ_flag
C2 N1 H1 119.4 . . ?
C2 N1 C3 121.15(9) . . ?
C3 N1 H1 119.4 . . ?
O2 N2 C7 118.34(9) . . ?
O3 N2 O2 123.45(9) . . ?
O3 N2 C7 118.21(9) . . ?
C5 C4 C3 120.92(9) . . ?
C9 C4 C5 119.03(9) . . ?
C9 C4 C3 119.96(9) . . ?
O1 C2 N1 121.49(10) . . ?
O1 C2 C1 121.84(10) . . ?
N1 C2 C1 116.67(9) . . ?
C8 C7 N2 119.01(9) . . ?
C8 C7 C6 122.26(9) . . ?
C6 C7 N2 118.73(9) . . ?
C4 C5 H5 119.5 . . ?
C6 C5 C4 120.97(9) . . ?
C6 C5 H5 119.5 . . ?
C4 C9 H9 119.6 . . ?
C8 C9 C4 120.81(10) . . ?
C8 C9 H9 119.6 . . ?
N1 C3 C4 113.77(8) . . ?
N1 C3 H3A 108.8 . . ?
N1 C3 H3B 108.8 . . ?
C4 C3 H3A 108.8 . . ?
C4 C3 H3B 108.8 . . ?
H3A C3 H3B 107.7 . . ?
C7 C8 C9 118.56(10) . . ?
C7 C8 H8 120.7 . . ?
C9 C8 H8 120.7 . . ?
C7 C6 H6 120.8 . . ?
C5 C6 C7 118.34(10) . . ?
C5 C6 H6 120.8 . . ?
C2 C1 H1A 109.5 . . ?
C2 C1 H1B 109.5 . . ?
C2 C1 H1C 109.5 . . ?
H1A C1 H1B 109.5 . . ?
H1A C1 H1C 109.5 . . ?
H1B C1 H1C 109.5 . . ?

loop_
_geom_bond_atom_site_label_1
_geom_bond_atom_site_label_2
_geom_bond_distance
_geom_bond_site_symmetry_2
_geom_bond_publ_flag
O1 C2 1.2398(13) . ?
O2 N2 1.2294(13) . ?
O3 N2 1.2286(13) . ?
N1 H1 0.8800 . ?
N1 C2 1.3360(14) . ?
N1 C3 1.4529(13) . ?
N2 C7 1.4673(13) . ?
C4 C5 1.3943(14) . ?
C4 C9 1.3917(14) . ?
C4 C3 1.5124(14) . ?
C2 C1 1.5006(15) . ?
C7 C8 1.3790(16) . ?
C7 C6 1.3855(15) . ?
C5 H5 0.9500 . ?
C5 C6 1.3840(15) . ?
C9 H9 0.9500 . ?
C9 C8 1.3870(15) . ?
C3 H3A 0.9900 . ?
C3 H3B 0.9900 . ?
C8 H8 0.9500 . ?
C6 H6 0.9500 . ?
C1 H1A 0.9800 . ?
C1 H1B 0.9800 . ?
C1 H1C 0.9800 . ?

loop_
_geom_torsion_atom_site_label_1
_geom_torsion_atom_site_label_2
_geom_torsion_atom_site_label_3
_geom_torsion_atom_site_label_4
_geom_torsion
_geom_torsion_site_symmetry_1
_geom_torsion_site_symmetry_2
_geom_torsion_site_symmetry_3
_geom_torsion_site_symmetry_4
_geom_torsion_publ_flag
O2 N2 C7 C8 2.05(14) . . . . ?
O2 N2 C7 C6 -176.92(9) . . . . ?
O3 N2 C7 C8 -178.23(10) . . . . ?
O3 N2 C7 C6 2.80(14) . . . . ?
N2 C7 C8 C9 -177.83(9) . . . . ?
N2 C7 C6 C5 177.45(9) . . . . ?
C4 C5 C6 C7 0.24(16) . . . . ?
C4 C9 C8 C7 0.54(16) . . . . ?
C2 N1 C3 C4 -80.71(12) . . . . ?
C5 C4 C9 C8 -1.73(16) . . . . ?
C5 C4 C3 N1 -42.48(13) . . . . ?
C9 C4 C5 C6 1.34(15) . . . . ?
C9 C4 C3 N1 140.95(10) . . . . ?
C3 N1 C2 O1 0.23(15) . . . . ?
C3 N1 C2 C1 -179.84(9) . . . . ?
C3 C4 C5 C6 -175.27(9) . . . . ?
C3 C4 C9 C8 174.91(9) . . . . ?
C8 C7 C6 C5 -1.49(16) . . . . ?
C6 C7 C8 C9 1.11(16) . . . . ?

loop_
_exptl_oxdiff_crystal_face_indexfrac_h
_exptl_oxdiff_crystal_face_indexfrac_k
_exptl_oxdiff_crystal_face_indexfrac_l
_exptl_oxdiff_crystal_face_x
_exptl_oxdiff_crystal_face_y
_exptl_oxdiff_crystal_face_z
4.4194 1.7134 -4.6863 0.2268 0.9545 0.1936
-0.2998 -2.8170 4.8399 -0.1178 -0.9176 0.3796
6.0849 -1.6852 2.0960 -0.0230 -0.2087 0.9777
1.7495 2.7430 -4.8989 0.1257 0.9727 -0.1950
6.7890 1.2586 -3.0117 0.1030 0.7715 0.6278
0.1767 -5.8570 -1.8483 0.9706 -0.2311 0.0675
0.3544 5.7824 1.9377 -0.9727 0.2320 0.0092
-5.6459 2.3937 -2.2271 -0.0606 0.3026 -0.9512
-4.7816 -3.6698 3.3294 0.1755 -0.9449 -0.2765
-0.6309 4.8906 3.3888 -0.9968 -0.0800 0.0092
